data_7225167
loop_
_publ_author_name
'Tieger, Eszter'
'Kiss, Violetta'
'Pokol, Gy\"orgy'
'Finta, Zolt\'an'
'Du\<sek, Michal'
'Rohl\'i\<cek, Jan'
'Sko\<repov\'a, Eli\<ska'
'Br\'azda, Petr'

_publ_section_title
;
 Studies on the crystal structure and arrangement of water in
 sitagliptinl-tartrate hydrates
;
_journal_issue 21
_journal_name_full CrystEngComm
_journal_page_first 3819
_journal_paper_doi 10.1039/C6CE00322B
_journal_volume 18
_journal_year 2016
_chemical_formula_sum 'C20 H21 F6 N5 O7'
_chemical_formula_weight 557.4
_chemical_name_common 'Phase 2'
_chemical_name_systematic 'Sitagliptin L-tartrate Phase 2'
_space_group_IT_number 1
_symmetry_cell_setting triclinic
_symmetry_Int_Tables_number 1
_symmetry_space_group_name_Hall 'P 1'
_symmetry_space_group_name_H-M 'P 1'
_audit_update_record
;
2015-11-30 deposited with the CCDC.
2016-04-26 downloaded from the CCDC.
;
_cell_angle_alpha 99.3299(8)
_cell_angle_beta 98.8646(13)
_cell_angle_gamma 105.9897(12)
_cell_formula_units_Z 2
_cell_length_a 7.21076(11)
_cell_length_b 11.66322(14)
_cell_length_c 15.64522(15)
_cell_measurement_temperature 293
_cell_volume 1220.43(3)
_diffrn_ambient_temperature 293
_diffrn_measurement_device_type 'PANalytical Empyrean'
_diffrn_radiation_probe x-ray
_diffrn_radiation_type 'Cu K\a'
_diffrn_radiation_wavelength 1.5418
_exptl_absorpt_coefficient_mu 1.277
_exptl_crystal_colour white
_exptl_crystal_density_diffrn 1.5168
_exptl_crystal_description needle
_exptl_crystal_F_000 568
_pd_char_colour white
_pd_meas_2theta_range_inc 0.013
_pd_meas_2theta_range_max 79.992
_pd_meas_2theta_range_min 4.007
_pd_meas_number_of_points 5788
_pd_proc_2theta_range_inc 0.013
_pd_proc_2theta_range_max 79.992
_pd_proc_2theta_range_min 4.007
_pd_proc_ls_background_function '30 Legendre polynoms'
_pd_proc_ls_pref_orient_corr 'March & Dollase'
_pd_proc_ls_profile_function Pseudo-Voigt
_pd_proc_ls_prof_R_factor 0.0141
_pd_proc_ls_prof_wR_expected 0.0034
_pd_proc_ls_prof_wR_factor 0.0203
_pd_spec_mounting capillary
_pd_spec_mount_mode transmission
_pd_spec_shape cylinder
_pd_spec_size_axial 0.3
_pd_spec_size_equat 0.3
_pd_spec_size_thick 20
_refine_diff_density_max 0.25
_refine_diff_density_min -0.36
_refine_ls_goodness_of_fit_all 5.91
_refine_ls_hydrogen_treatment constr
_refine_ls_number_constraints 199
_refine_ls_number_parameters 270
_refine_ls_number_restraints 192
_refine_ls_R_factor_all 0.0583
_refine_ls_R_factor_gt 0.0583
_refine_ls_shift/su_max 0.0720
_refine_ls_shift/su_mean 0.0063
_refine_ls_weighting_scheme sigma
_refine_ls_wR_factor_all 0.0759
_refine_ls_wR_factor_gt 0.0759
_cod_data_source_file c6ce00322b2.cif
_cod_data_source_block I
_cod_depositor_comments 'Adding full bibliography for 7225166--7225168.cif.'
_cod_database_code 7225167
_publcif_datablock.id {41886cd7-891d-49da-8a56-8fc0e242de95}

loop_
_space_group_symop_id
_space_group_symop_operation_xyz
1 x,y,z

loop_
_atom_site_label
_atom_site_type_symbol
_atom_site_fract_x
_atom_site_fract_y
_atom_site_fract_z
_atom_site_adp_type
_atom_site_U_iso_or_equiv
_atom_site_site_symmetry_multiplicity
_atom_site_occupancy
_atom_site_calc_flag
F1 F 0.7628(10) 0.5517(10) 0.6400(7) Uiso 0.0580(11) 1 1 d
N4 N 1.6204(9) 0.8177(8) 0.7457(6) Uiso 0.0580(11) 1 1 d
F4 F 1.5618(11) 1.0256(9) 0.5675(7) Uiso 0.0580(11) 1 1 d
O8 O 1.1033(13) 0.5239(7) 0.8416(9) Uiso 0.0580(11) 1 1 d
F5 F 1.3097(19) 1.0348(9) 0.6092(6) Uiso 0.0580(11) 1 1 d
N1 N 1.1566(10) 0.7175(4) 0.8221(3) Uiso 0.0580(11) 1 1 d
F3 F 0.1034(14) 0.5121(11) 0.5248(7) Uiso 0.0580(11) 1 1 d
N3 N 1.3296(8) 0.8395(5) 0.7061(3) Uiso 0.0580(11) 1 1 d
F2 F -0.0148(10) 0.3584(9) 0.6322(6) Uiso 0.0580(11) 1 1 d
N5 N 1.6211(9) 0.8698(6) 0.6725(5) Uiso 0.0580(11) 1 1 d
C15 C 1.4510(8) 0.8878(5) 0.6542(3) Uiso 0.0580(11) 1 1 d
F6 F 1.3141(19) 0.8876(7) 0.5090(4) Uiso 0.0580(11) 1 1 d
C18 C 0.4367(12) 0.5381(13) 0.5825(8) Uiso 0.0580(11) 1 1 d
N2 N 0.7716(19) 0.4312(8) 0.9321(4) Uiso 0.0580(11) 1 1 d
C5 C 0.8541(11) 0.6170(5) 0.8694(6) Uiso 0.0580(11) 1 1 d
C9 C 0.5709(10) 0.5115(5) 0.6436(4) Uiso 0.0580(11) 1 1 d
C13 C 0.1809(9) 0.4137(6) 0.6393(4) Uiso 0.0580(11) 1 1 d
C11 C 0.2385(11) 0.4882(7) 0.5806(4) Uiso 0.0580(11) 1 1 d
C17 C 0.6649(13) 0.4086(6) 0.7678(4) Uiso 0.0580(11) 1 1 d
C10 C 1.4403(8) 0.7970(5) 0.7616(3) Uiso 0.0580(11) 1 1 d
C20 C 1.4033(9) 0.9581(4) 0.5861(3) Uiso 0.0580(11) 1 1 d
C14 C 1.0925(14) 0.8192(6) 0.8006(6) Uiso 0.0580(11) 1 1 d
C12 C 1.3696(9) 0.7404(7) 0.8336(4) Uiso 0.0580(11) 1 1 d
C16 C 0.3155(10) 0.3927(11) 0.7008(7) Uiso 0.0580(11) 1 1 d
C4 C 0.7078(9) 0.4910(5) 0.8610(3) Uiso 0.0580(11) 1 1 d
C6 C 1.0439(10) 0.6140(5) 0.8411(4) Uiso 0.0580(11) 1 1 d
C8 C 0.5175(10) 0.4409(5) 0.7049(3) Uiso 0.0580(11) 1 1 d
F4a F -0.1008(16) 0.7606(7) 0.3792(5) Uiso 0.0580(11) 1 1 d
F3a F 0.6591(13) 0.2524(9) 0.4697(7) Uiso 0.0580(11) 1 1 d
F1a F 0.0007(14) 0.2248(10) 0.3631(8) Uiso 0.0580(11) 1 1 d
O8a O -0.4208(11) 0.0972(5) 0.1657(8) Uiso 0.0580(11) 1 1 d
F2a F 0.6051(13) 0.0336(8) 0.3626(7) Uiso 0.0580(11) 1 1 d
N3a N -0.3027(8) 0.4986(5) 0.2987(4) Uiso 0.0580(11) 1 1 d
F5a F -0.3114(13) 0.7664(7) 0.4523(8) Uiso 0.0580(11) 1 1 d
N4a N -0.6244(8) 0.4528(8) 0.2683(6) Uiso 0.0580(11) 1 1 d
F6a F -0.1059(17) 0.6677(7) 0.4770(6) Uiso 0.0580(11) 1 1 d
N5a N -0.5506(9) 0.5516(7) 0.3393(6) Uiso 0.0580(11) 1 1 d
N2a N -0.2359(19) -0.0504(9) 0.0782(5) Uiso 0.0580(11) 1 1 d
C6a C -0.2770(9) 0.1851(4) 0.1657(4) Uiso 0.0580(11) 1 1 d
C11a C 0.4856(10) 0.1957(6) 0.4152(5) Uiso 0.0580(11) 1 1 d
C12a C -0.4783(11) 0.3216(6) 0.1746(4) Uiso 0.0580(11) 1 1 d
C15a C -0.3599(9) 0.5803(5) 0.3519(4) Uiso 0.0580(11) 1 1 d
N1a N -0.2860(10) 0.3015(4) 0.1834(3) Uiso 0.0580(11) 1 1 d
C16a C 0.2797(12) 0.0229(7) 0.3021(5) Uiso 0.0580(11) 1 1 d
C4a C -0.0759(13) 0.0371(6) 0.1495(4) Uiso 0.0580(11) 1 1 d
C13a C 0.4558(11) 0.0839(6) 0.3584(4) Uiso 0.0580(11) 1 1 d
C17a C -0.0754(11) -0.0004(7) 0.2398(5) Uiso 0.0580(11) 1 1 d
C19a C -0.1051(8) 0.4877(6) 0.2913(6) Uiso 0.0580(11) 1 1 d
C19 C 1.1238(10) 0.8354(8) 0.7106(6) Uiso 0.0580(11) 1 1 d
C9a C 0.1523(11) 0.1792(6) 0.3593(5) Uiso 0.0580(11) 1 1 d
C8a C 0.1183(11) 0.0670(6) 0.3026(4) Uiso 0.0580(11) 1 1 d
C5a C -0.0819(11) 0.1677(6) 0.1538(7) Uiso 0.0580(11) 1 1 d
C18a C 0.3319(13) 0.2448(10) 0.4157(11) Uiso 0.0580(11) 1 1 d
C14a C -0.1215(13) 0.4137(4) 0.2013(6) Uiso 0.0580(11) 1 1 d
C10a C -0.4706(8) 0.4230(6) 0.2468(5) Uiso 0.0580(11) 1 1 d
C20a C -0.2248(10) 0.6927(4) 0.4166(3) Uiso 0.0580(11) 1 1 d
C1t1 C -0.2854(12) 0.0774(8) -0.1119(6) Uiso 0.0580(11) 1 1 d
C2t2 C 1.3289(13) 0.6106(5) 1.1056(5) Uiso 0.0580(11) 1 1 d
C3t1 C 0.2562(12) 0.2049(8) -0.1194(5) Uiso 0.0580(11) 1 1 d
C3t2 C 1.5312(13) 0.6134(8) 1.0944(5) Uiso 0.0580(11) 1 1 d
C7t1 C -0.0833(13) 0.0744(5) -0.1207(4) Uiso 0.0580(11) 1 1 d
C2t1 C 0.0454(13) 0.1987(6) -0.1264(5) Uiso 0.0580(11) 1 1 d
C7t2 C 1.3082(12) 0.7375(5) 1.1270(5) Uiso 0.0580(11) 1 1 d
O3t2 O 1.5614(18) 0.5569(13) 1.0251(8) Uiso 0.0580(11) 1 1 d
C1t2 C 1.0962(13) 0.7316(6) 1.1173(6) Uiso 0.0580(11) 1 1 d
O6t2 O 1.0396(18) 0.7953(13) 1.0636(10) Uiso 0.0580(11) 1 1 d
O2t1 O 0.3843(14) 0.2938(12) -0.0600(9) Uiso 0.0580(11) 1 1 d
O5t1 O 0.0066(16) 0.0334(8) -0.0481(8) Uiso 0.0580(11) 1 1 d
O3t1 O 0.3090(16) 0.1318(12) -0.1711(9) Uiso 0.0580(11) 1 1 d
O6t1 O -0.3683(18) 0.1268(18) -0.1693(11) Uiso 0.0580(11) 1 1 d
O4t1 O 0.0355(18) 0.2931(5) -0.0563(10) Uiso 0.0580(11) 1 1 d
O5t2 O 1.4016(18) 0.8117(7) 1.0715(11) Uiso 0.0580(11) 1 1 d
O2t2 O 1.6762(14) 0.6825(13) 1.1579(7) Uiso 0.0580(11) 1 1 d
O1t2 O 0.9906(16) 0.6721(12) 1.1600(10) Uiso 0.0580(11) 1 1 d
O1t1 O -0.3600(17) 0.0366(13) -0.0528(9) Uiso 0.0580(11) 1 1 d
O4t2 O 1.1920(15) 0.5386(8) 1.0247(9) Uiso 0.0580(11) 1 1 d
Ow O -0.678(3) 0.0227(16) -0.0066(12) Uiso 0.0580(11) 1 1 d
H1c18 H 0.480169 0.589525 0.54284 Uiso 0.0696 1 1 d
H1c5 H 0.883322 0.662064 0.929485 Uiso 0.0696 1 1 d
H2c5 H 0.792474 0.663335 0.835648 Uiso 0.0696 1 1 d
H1c17 H 0.785124 0.419446 0.746449 Uiso 0.0696 1 1 d
H2c17 H 0.613469 0.324649 0.771076 Uiso 0.0696 1 1 d
H1c14 H 1.167033 0.892539 0.843602 Uiso 0.0696 1 1 d
H2c14 H 0.954979 0.803068 0.801637 Uiso 0.0696 1 1 d
H1c12 H 1.398655 0.664611 0.831635 Uiso 0.0696 1 1 d
H2c12 H 1.434567 0.794594 0.889822 Uiso 0.0696 1 1 d
H1c16 H 0.271103 0.344117 0.742001 Uiso 0.0696 1 1 d
H1c4 H 0.584601 0.503252 0.868762 Uiso 0.0696 1 1 d
H1c12a H -0.576131 0.248595 0.178077 Uiso 0.0696 1 1 d
H2c12a H -0.512003 0.342062 0.118434 Uiso 0.0696 1 1 d
H1c16a H 0.2662 -0.05148 0.261526 Uiso 0.0696 1 1 d
H1c4a H 0.047602 0.034586 0.134869 Uiso 0.0696 1 1 d
H1c17a H -0.096161 -0.086744 0.231489 Uiso 0.0696 1 1 d
H2c17a H -0.180397 0.018249 0.264306 Uiso 0.0696 1 1 d
H1c19a H -0.013395 0.567554 0.298456 Uiso 0.0696 1 1 d
H2c19a H -0.062276 0.447141 0.335619 Uiso 0.0696 1 1 d
H1c19 H 1.033755 0.76762 0.666663 Uiso 0.0696 1 1 d
H2c19 H 1.103732 0.91072 0.700896 Uiso 0.0696 1 1 d
H1c5a H -0.049699 0.193347 0.101197 Uiso 0.0696 1 1 d
H2c5a H 0.021547 0.222204 0.200961 Uiso 0.0696 1 1 d
H1c18a H 0.348843 0.321857 0.453778 Uiso 0.0696 1 1 d
H1c14a H -0.001459 0.393981 0.198736 Uiso 0.0696 1 1 d
H2c14a H -0.142972 0.460167 0.157426 Uiso 0.0696 1 1 d
H1c2t2 H 1.301175 0.574813 1.155148 Uiso 0.0696 1 1 d
H1c7t1 H -0.095852 0.01766 -0.174702 Uiso 0.0696 1 1 d
H1c2t1 H -0.004767 0.211433 -0.183408 Uiso 0.0696 1 1 d
H1c7t2 H 1.37282 0.774133 1.187598 Uiso 0.0696 1 1 d

loop_
_atom_type_symbol
_atom_type_scat_dispersion_real
_atom_type_scat_dispersion_imag
_atom_type_scat_source
C 0.0181 0.0091 'International Tables Vol C tables 4.2.6.8 and 6.1.1.1'
H 0.0000 0.0000 'International Tables Vol C tables 4.2.6.8 and 6.1.1.1'
F 0.0727 0.0534 'International Tables Vol C tables 4.2.6.8 and 6.1.1.1'
N 0.0311 0.0180 'International Tables Vol C tables 4.2.6.8 and 6.1.1.1'
O 0.0492 0.0322 'International Tables Vol C tables 4.2.6.8 and 6.1.1.1'

loop_
_geom_angle_atom_site_label_1
_geom_angle_atom_site_label_2
_geom_angle_atom_site_label_3
_geom_angle
N5 N4 C10 106.5(7)
N5 F4 C20 64.7(5)
C14 N1 C12 113.5(6)
C14 N1 C6 126.8(7)
C12 N1 C6 119.2(6)
C15 N3 C10 104.4(5)
C15 N3 C19 132.1(7)
C10 N3 C19 123.4(6)
N4 N5 F4 158.2(6)
N4 N5 C15 106.3(6)
F4 N5 C15 58.8(4)
N3 C15 N5 111.5(6)
N3 C15 C20 125.7(6)
N5 C15 C20 122.7(6)
C9 C18 C11 117.9(11)
C9 C18 H1c18 121.07
C11 C18 H1c18 121.07
C4 C5 C6 114.1(5)
C4 C5 H1c5 109.47
C4 C5 H2c5 109.47
C6 C5 H1c5 109.47
C6 C5 H2c5 109.47
H1c5 C5 H2c5 104.37
F1 C9 C18 117.5(8)
F1 C9 C8 118.6(8)
C18 C9 C8 123.8(7)
F2 C13 C11 118.6(7)
F2 C13 C16 119.8(8)
C11 C13 C16 121.6(7)
F3 C11 C18 120.6(9)
F3 C11 C13 120.0(8)
C18 C11 C13 119.4(9)
C4 C17 C8 110.2(6)
C4 C17 H1c17 109.47
C4 C17 H2c17 109.47
C8 C17 H1c17 109.47
C8 C17 H2c17 109.47
H1c17 C17 H2c17 108.7
N4 C10 N3 110.8(6)
N4 C10 C12 125.8(7)
N3 C10 C12 123.3(6)
F4 C20 F5 103.8(8)
F4 C20 C15 111.8(7)
F4 C20 F6 101.5(7)
F5 C20 C15 115.2(6)
F5 C20 F6 110.7(8)
C15 C20 F6 112.6(5)
N1 C14 C19 109.8(8)
N1 C14 H1c14 109.47
N1 C14 H2c14 109.47
C19 C14 H1c14 109.47
C19 C14 H2c14 109.47
H1c14 C14 H2c14 109.14
N1 C12 C10 109.5(5)
N1 C12 H1c12 109.47
N1 C12 H2c12 109.47
C10 C12 H1c12 109.47
C10 C12 H2c12 109.47
H1c12 C12 H2c12 109.47
C13 C16 C8 120.9(9)
C13 C16 H1c16 119.54
C8 C16 H1c16 119.54
N2 C4 C5 111.1(6)
N2 C4 C17 112.2(6)
N2 C4 H1c4 107.62
C5 C4 C17 112.8(6)
C5 C4 H1c4 106.93
C17 C4 H1c4 105.76
O8 C6 N1 120.8(8)
O8 C6 C5 121.2(7)
N1 C6 C5 117.8(6)
C9 C8 C17 122.9(6)
C9 C8 C16 116.3(7)
C17 C8 C16 120.6(7)
C15a N3a C19a 132.1(5)
C15a N3a C10a 104.5(6)
C19a N3a C10a 123.4(6)
N5a F5a C20a 62.9(4)
N5a N4a C10a 106.5(5)
F5a N5a N4a 162.2(6)
F5a N5a C15a 58.9(4)
N4a N5a C15a 106.3(7)
O8a C6a N1a 120.8(7)
O8a C6a C5a 121.2(6)
N1a C6a C5a 117.8(5)
F3a C11a C13a 120.0(8)
F3a C11a C18a 120.6(8)
C13a C11a C18a 119.4(7)
N1a C12a C10a 109.5(5)
N1a C12a H1c12a 109.47
N1a C12a H2c12a 109.47
C10a C12a H1c12a 109.47
C10a C12a H2c12a 109.47
H1c12a C12a H2c12a 109.48
N3a C15a N5a 111.5(5)
N3a C15a C20a 125.7(6)
N5a C15a C20a 122.7(7)
C6a N1a C12a 119.2(5)
C6a N1a C14a 126.8(7)
C12a N1a C14a 113.5(6)
C13a C16a C8a 120.9(7)
C13a C16a H1c16a 119.55
C8a C16a H1c16a 119.55
N2a C4a C17a 112.2(6)
N2a C4a C5a 111.1(8)
N2a C4a H1c4a 107.62
C17a C4a C5a 112.8(7)
C17a C4a H1c4a 105.77
C5a C4a H1c4a 106.93
F2a C13a C11a 118.5(6)
F2a C13a C16a 119.8(7)
C11a C13a C16a 121.6(8)
C4a C17a C8a 110.2(6)
C4a C17a H1c17a 109.47
C4a C17a H2c17a 109.47
C8a C17a H1c17a 109.47
C8a C17a H2c17a 109.47
H1c17a C17a H2c17a 108.7
N3a C19a C14a 108.4(6)
N3a C19a H1c19a 109.47
N3a C19a H2c19a 109.47
C14a C19a H1c19a 109.47
C14a C19a H2c19a 109.47
H1c19a C19a H2c19a 110.54
N3 C19 C14 108.4(7)
N3 C19 H1c19 109.47
N3 C19 H2c19 109.47
C14 C19 H1c19 109.47
C14 C19 H2c19 109.47
H1c19 C19 H2c19 110.54
F1a C9a C8a 118.6(7)
F1a C9a C18a 117.5(8)
C8a C9a C18a 123.8(9)
C16a C8a C17a 120.6(6)
C16a C8a C9a 116.3(6)
C17a C8a C9a 122.9(7)
C6a C5a C4a 114.1(6)
C6a C5a H1c5a 109.47
C6a C5a H2c5a 109.47
C4a C5a H1c5a 109.47
C4a C5a H2c5a 109.47
H1c5a C5a H2c5a 104.37
C11a C18a C9a 117.9(10)
C11a C18a H1c18a 121.07
C9a C18a H1c18a 121.07
N1a C14a C19a 109.8(7)
N1a C14a H1c14a 109.47
N1a C14a H2c14a 109.47
C19a C14a H1c14a 109.47
C19a C14a H2c14a 109.47
H1c14a C14a H2c14a 109.13
N3a C10a N4a 110.8(6)
N3a C10a C12a 123.3(6)
N4a C10a C12a 125.8(6)
F4a C20a F5a 103.8(7)
F4a C20a F6a 101.5(8)
F4a C20a C15a 111.8(6)
F5a C20a F6a 110.7(8)
F5a C20a C15a 115.2(6)
F6a C20a C15a 112.6(6)
C7t1 C1t1 O6t1 114.6(10)
C7t1 C1t1 O1t1 120.4(10)
O6t1 C1t1 O1t1 125.0(12)
C3t2 C2t2 C7t2 112.4(6)
C3t2 C2t2 O4t2 107.8(8)
C3t2 C2t2 H1c2t2 109.12
C7t2 C2t2 O4t2 110.8(7)
C7t2 C2t2 H1c2t2 105.94
O4t2 C2t2 H1c2t2 110.79
C2t1 C3t1 O2t1 116.6(9)
C2t1 C3t1 O3t1 121.9(7)
O2t1 C3t1 O3t1 121.4(10)
C2t2 C3t2 O3t2 121.9(8)
C2t2 C3t2 O2t2 116.6(9)
O3t2 C3t2 O2t2 121.4(11)
C1t1 C7t1 C2t1 111.0(7)
C1t1 C7t1 O5t1 110.7(8)
C1t1 C7t1 H1c7t1 107.91
C2t1 C7t1 O5t1 110.4(6)
C2t1 C7t1 H1c7t1 108.21
O5t1 C7t1 H1c7t1 108.58
C3t1 C2t1 C7t1 112.4(7)
C3t1 C2t1 O4t1 107.7(7)
C3t1 C2t1 H1c2t1 109.12
C7t1 C2t1 O4t1 110.8(8)
C7t1 C2t1 H1c2t1 105.94
O4t1 C2t1 H1c2t1 110.79
C2t2 C7t2 C1t2 111.0(6)
C2t2 C7t2 O5t2 110.4(8)
C2t2 C7t2 H1c7t2 108.21
C1t2 C7t2 O5t2 110.7(8)
C1t2 C7t2 H1c7t2 107.91
O5t2 C7t2 H1c7t2 108.58
C7t2 C1t2 O6t2 114.6(9)
C7t2 C1t2 O1t2 120.4(10)
O6t2 C1t2 O1t2 125.0(12)

loop_
_geom_bond_atom_site_label_1
_geom_bond_atom_site_label_2
_geom_bond_distance
F1 C9 1.346(10)
N4 N5 1.380(13)
N4 C10 1.324(9)
F4 N5 2.713(14)
F4 C20 1.300(10)
O8 C6 1.240(11)
F5 C20 1.300(15)
N1 C14 1.456(10)
N1 C12 1.461(10)
N1 C6 1.362(8)
F3 C11 1.326(14)
N3 C15 1.355(8)
N3 C10 1.335(9)
N3 C19 1.484(10)
F2 C13 1.359(9)
N5 C15 1.297(9)
C15 C20 1.501(8)
F6 C20 1.300(7)
C18 C9 1.387(14)
C18 C11 1.380(11)
C18 H1c18 0.96
N2 C4 1.485(11)
C5 C4 1.526(8)
C5 C6 1.510(11)
C5 H1c5 0.96
C5 H2c5 0.96
C9 C8 1.393(9)
C13 C11 1.395(10)
C13 C16 1.359(12)
C17 C4 1.546(8)
C17 C8 1.503(11)
C17 H1c17 0.96
C17 H2c17 0.96
C10 C12 1.483(9)
C14 C19 1.494(14)
C14 H1c14 0.96
C14 H2c14 0.96
C12 H1c12 0.96
C12 H2c12 0.96
C16 C8 1.397(10)
C16 H1c16 0.96
C4 H1c4 0.96
F4a C20a 1.300(12)
F3a C11a 1.328(10)
F1a C9a 1.346(14)
O8a C6a 1.241(9)
F2a C13a 1.359(14)
N3a C15a 1.355(9)
N3a C19a 1.485(9)
N3a C10a 1.334(7)
F5a N5a 2.761(10)
F5a C20a 1.300(12)
N4a N5a 1.381(11)
N4a C10a 1.324(10)
F6a C20a 1.300(12)
N5a C15a 1.297(9)
N2a C4a 1.484(10)
C6a N1a 1.362(8)
C6a C5a 1.510(11)
C11a C13a 1.395(9)
C11a C18a 1.381(14)
C12a N1a 1.459(11)
C12a C10a 1.480(10)
C12a H1c12a 0.96
C12a H2c12a 0.96
C15a C20a 1.501(7)
N1a C14a 1.457(8)
C16a C13a 1.359(9)
C16a C8a 1.396(13)
C16a H1c16a 0.96
C4a C17a 1.545(10)
C4a C5a 1.526(11)
C4a H1c4a 0.96
C17a C8a 1.502(9)
C17a H1c17a 0.96
C17a H2c17a 0.96
C19a C14a 1.497(13)
C19a H1c19a 0.96
C19a H2c19a 0.96
C19 H1c19 0.96
C19 H2c19 0.96
C9a C8a 1.393(9)
C9a C18a 1.387(11)
C5a H1c5a 0.96
C5a H2c5a 0.96
C18a H1c18a 0.96
C14a H1c14a 0.96
C14a H2c14a 0.96
C1t1 C7t1 1.494(13)
C1t1 O6t1 1.30(2)
C1t1 O1t1 1.235(17)
C2t2 C3t2 1.488(14)
C2t2 C7t2 1.516(10)
C2t2 O4t2 1.448(13)
C2t2 H1c2t2 0.96
C3t1 C2t1 1.488(13)
C3t1 O2t1 1.299(12)
C3t1 O3t1 1.255(17)
C3t2 O3t2 1.256(16)
C3t2 O2t2 1.299(11)
C7t1 C2t1 1.516(9)
C7t1 O5t1 1.435(14)
C7t1 H1c7t1 0.96
C2t1 O4t1 1.448(14)
C2t1 H1c2t1 0.96
C7t2 C1t2 1.494(13)
C7t2 O5t2 1.435(16)
C7t2 H1c7t2 0.96
C1t2 O6t2 1.299(19)
C1t2 O1t2 1.235(18)

loop_
_geom_hbond_atom_site_label_D
_geom_hbond_atom_site_label_H
_geom_hbond_atom_site_label_A
_geom_hbond_site_symmetry_A
_geom_hbond_distance_DH
_geom_hbond_distance_HA
_geom_hbond_distance_DA
_geom_hbond_angle_DHA
C5 H1c5 O6t2 . 0.96 2.31 3.242(15) 163.46
C17 H1c17 F1 . 0.96 2.46 2.854(14) 104.20
C17 H1c17 O8 . 0.96 2.41 3.028(11) 122.17
C14 H1c14 Ow 1_766 0.96 2.48 3.384(17) 156.72
C14 H2c14 N4 1_455 0.96 2.50 3.375(12) 151.72
C12 H1c12 O8 . 0.96 2.35 2.753(11) 104.75
C4 H1c4 O3t2 1_455 0.96 2.47 2.989(14) 113.98
C12a H1c12a O8a . 0.96 2.34 2.746(10) 105.00
C17a H2c17a F2a 1_455 0.96 2.36 3.283(14) 160.30
C14a H1c14a C5a . 0.96 2.50 2.948(10) 108.82
C14a H2c14a O1t2 1_454 0.96 2.38 3.099(16) 130.91

loop_
_restr_distance_atom_site_label_1
_restr_distance_atom_site_label_2
_restr_distance_target
_restr_distance_target_weight_param
C9 F1 1.346 0.001
C8 C9 1.392 0.001
C18 C9 1.387 0.001
C16 C8 1.397 0.001
C17 C8 1.502 0.001
C11 C18 1.38 0.001
C13 C16 1.359 0.001
C4 C17 1.545 0.001
C13 C11 1.395 0.001
F3 C11 1.327 0.001
F2 C13 1.359 0.001
N2 C4 1.484 0.001
C5 C4 1.526 0.001
C6 C5 1.51 0.001
O8 C6 1.24 0.001
N1 C6 1.361 0.001
C12 N1 1.458 0.001
C14 N1 1.455 0.001
C10 C12 1.48 0.001
C19 C14 1.496 0.001
N3 C10 1.334 0.001
N4 C10 1.325 0.001
N3 C19 1.486 0.001
C15 N3 1.353 0.001
N5 N4 1.382 0.001
N5 C15 1.296 0.001
C20 C15 1.5 0.001
F4 C20 1.3 0.001
F5 C20 1.3 0.001
F6 C20 1.3 0.001
C9a F1a 1.346 0.001
C8a C9a 1.392 0.001
C18a C9a 1.387 0.001
C16a C8a 1.397 0.001
C17a C8a 1.502 0.001
C11a C18a 1.38 0.001
C13a C16a 1.359 0.001
C4a C17a 1.545 0.001
C13a C11a 1.395 0.001
F3a C11a 1.327 0.001
F2a C13a 1.359 0.001
N2a C4a 1.484 0.001
C5a C4a 1.526 0.001
C6a C5a 1.51 0.001
O8a C6a 1.24 0.001
N1a C6a 1.361 0.001
C12a N1a 1.458 0.001
C14a N1a 1.455 0.001
C10a C12a 1.48 0.001
C19a C14a 1.496 0.001
N3a C10a 1.334 0.001
N4a C10a 1.325 0.001
N3a C19a 1.486 0.001
C15a N3a 1.353 0.001
N5a N4a 1.382 0.001
N5a C15a 1.296 0.001
C20a C15a 1.5 0.001
F4a C20a 1.3 0.001
F5a C20a 1.3 0.001
F6a C20a 1.3 0.001
O2t1 C3t1 1.299 0.001
C3t1 O3t1 1.256 0.001
C3t1 C2t1 1.488 0.001
O4t1 C2t1 1.448 0.001
C2t1 C7t1 1.516 0.001
C7t1 O5t1 1.435 0.001
C7t1 C1t1 1.494 0.001
O1t1 C1t1 1.235 0.001
C1t1 O6t1 1.299 0.001
O2t2 C3t2 1.299 0.001
C3t2 O3t2 1.256 0.001
C3t2 C2t2 1.488 0.001
O4t2 C2t2 1.448 0.001
C2t2 C7t2 1.516 0.001
C7t2 O5t2 1.435 0.001
C7t2 C1t2 1.494 0.001
O1t2 C1t2 1.235 0.001
C1t2 O6t2 1.299 0.001

loop_
_restr_angle_atom_site_label_1
_restr_angle_atom_site_label_2
_restr_angle_atom_site_label_3
_restr_angle_target
_restr_angle_target_weight_param
C8 C9 F1 118.618 0.01
C18 C9 F1 117.507 0.01
C18 C9 C8 123.815 0.01
C16 C8 C9 116.333 0.01
C17 C8 C9 122.888 0.01
C11 C18 C9 117.875 0.01
C17 C8 C16 120.62 0.01
C13 C16 C8 120.921 0.01
C4 C17 C8 110.233 0.01
C13 C11 C18 119.44 0.01
F3 C11 C18 120.593 0.01
C11 C13 C16 121.593 0.01
F2 C13 C16 119.844 0.01
N2 C4 C17 112.174 0.01
C5 C4 C17 112.791 0.01
F3 C11 C13 119.967 0.01
F2 C13 C11 118.559 0.01
C5 C4 N2 111.129 0.01
C6 C5 C4 114.131 0.01
O8 C6 C5 121.232 0.01
N1 C6 C5 117.786 0.01
N1 C6 O8 120.774 0.01
C12 N1 C6 119.25 0.01
C14 N1 C6 126.848 0.01
C14 N1 C12 113.545 0.01
C10 C12 N1 109.456 0.01
C19 C14 N1 109.805 0.01
N3 C10 C12 123.34 0.01
N4 C10 C12 125.835 0.01
N3 C19 C14 108.385 0.01
C19 N3 C10 123.433 0.01
N4 C10 N3 110.825 0.01
C15 N3 C10 104.45 0.01
N5 N4 C10 106.523 0.01
C15 N3 C19 132.09801 0.01
N5 C15 N3 111.54 0.01
C20 C15 N3 125.73 0.01
C15 N5 N4 106.346 0.01
C20 C15 N5 122.72 0.01
F4 C20 C15 111.836 0.01
F5 C20 C15 115.242 0.01
F6 C20 C15 112.574 0.01
F5 C20 F4 103.831 0.01
F6 C20 F4 101.454 0.01
F6 C20 F5 110.7 0.01
C8a C9a F1a 118.618 0.01
C18a C9a F1a 117.507 0.01
C18a C9a C8a 123.815 0.01
C16a C8a C9a 116.333 0.01
C17a C8a C9a 122.888 0.01
C11a C18a C9a 117.875 0.01
C17a C8a C16a 120.62 0.01
C13a C16a C8a 120.921 0.01
C4a C17a C8a 110.233 0.01
C13a C11a C18a 119.44 0.01
F3a C11a C18a 120.593 0.01
C11a C13a C16a 121.593 0.01
F2a C13a C16a 119.844 0.01
N2a C4a C17a 112.174 0.01
C5a C4a C17a 112.791 0.01
F3a C11a C13a 119.967 0.01
F2a C13a C11a 118.559 0.01
C5a C4a N2a 111.129 0.01
C6a C5a C4a 114.131 0.01
O8a C6a C5a 121.232 0.01
N1a C6a C5a 117.786 0.01
N1a C6a O8a 120.774 0.01
C12a N1a C6a 119.25 0.01
C14a N1a C6a 126.848 0.01
C14a N1a C12a 113.545 0.01
C10a C12a N1a 109.456 0.01
C19a C14a N1a 109.805 0.01
N3a C10a C12a 123.34 0.01
N4a C10a C12a 125.835 0.01
N3a C19a C14a 108.385 0.01
C19a N3a C10a 123.433 0.01
N4a C10a N3a 110.825 0.01
C15a N3a C10a 104.45 0.01
N5a N4a C10a 106.523 0.01
C15a N3a C19a 132.09801 0.01
N5a C15a N3a 111.54 0.01
C20a C15a N3a 125.73 0.01
C15a N5a N4a 106.346 0.01
C20a C15a N5a 122.72 0.01
F4a C20a C15a 111.836 0.01
F5a C20a C15a 115.242 0.01
F6a C20a C15a 112.574 0.01
F5a C20a F4a 103.831 0.01
F6a C20a F4a 101.454 0.01
F6a C20a F5a 110.7 0.01
O2t1 C3t1 O3t1 121.42 0.01
O3t1 C3t1 C2t1 121.88 0.01
O2t1 C3t1 C2t1 116.61 0.01
C3t1 C2t1 O4t1 107.75 0.01
O4t1 C2t1 C7t1 110.82 0.01
C3t1 C2t1 C7t1 112.44 0.01
C2t1 C7t1 C1t1 111.01 0.01
C2t1 C7t1 O5t1 110.37 0.01
O5t1 C7t1 C1t1 110.66 0.01
C7t1 C1t1 O6t1 114.59 0.01
C7t1 C1t1 O1t1 120.41 0.01
O6t1 C1t1 O1t1 125 0.01
O2t2 C3t2 O3t2 121.42 0.01
O3t2 C3t2 C2t2 121.88 0.01
O2t2 C3t2 C2t2 116.61 0.01
C3t2 C2t2 O4t2 107.75 0.01
O4t2 C2t2 C7t2 110.82 0.01
C3t2 C2t2 C7t2 112.44 0.01
C2t2 C7t2 C1t2 111.01 0.01
C2t2 C7t2 O5t2 110.37 0.01
O5t2 C7t2 C1t2 110.66 0.01
C7t2 C1t2 O6t2 114.59 0.01
C7t2 C1t2 O1t2 120.41 0.01
O6t2 C1t2 O1t2 125 0.01
